data_4102095
loop_
_publ_author_name
'Jinkun Huang'
'Johann Chan'
'Ying Chen'
'Christopher J. Borths'
'Kyle D. Baucom'
'Robert D. Larsen'
'Margaret M. Faul'

_publ_section_title
;
 A Highly Efficient Palladium/Copper Cocatalytic System for Direct
 Arylation of Heteroarenes: An Unexpected Effect of Cu(Xantphos)I
;
_journal_name_full 'Journal of the American Chemical Society'
_journal_page_first 3674
_journal_page_last 3675
_journal_paper_doi 10.1021/ja100354j
_journal_volume 132
_journal_year 2010
_chemical_formula_sum 'C39 H32 Cu I O P2'
_chemical_formula_weight 769.03
_space_group_IT_number 1
_symmetry_cell_setting triclinic
_symmetry_Int_Tables_number 1
_symmetry_space_group_name_Hall 'P 1'
_symmetry_space_group_name_H-M 'P 1'
_atom_sites_solution_hydrogens geom
_atom_sites_solution_primary direct
_atom_sites_solution_secondary difmap
_audit_creation_method SHELXL-97
_cell_angle_alpha 104.965(4)
_cell_angle_beta 103.246(5)
_cell_angle_gamma 117.219(4)
_cell_formula_units_Z 1
_cell_length_a 9.795(3)
_cell_length_b 10.039(3)
_cell_length_c 10.579(3)
_cell_measurement_reflns_used 3364
_cell_measurement_temperature 173(2)
_cell_measurement_theta_max 28.02
_cell_measurement_theta_min 2.41
_cell_volume 817.4(4)
_computing_cell_refinement 'APEX2 (BRUKER, V2.1-0, 2006)'
_computing_data_collection 'COSMO (BRUKER, V5.007, 2006)'
_computing_data_reduction 'SAINT (BRUKER, V7.34A, 2006)'
_computing_molecular_graphics 'SHELXTL (BRUKER, 2000, V6.14)'
_computing_publication_material 'XCIF (Sheldrick and BRUKER, v6.12, 2001,)'
_computing_structure_refinement 'BRUKER, SHELXL-01, V6.14)'
_computing_structure_solution 'BRUKER, SHELXS-90, V6.14)'
_diffrn_ambient_temperature 173(2)
_diffrn_detector_area_resol_mean 836.6
_diffrn_measured_fraction_theta_full 0.899
_diffrn_measured_fraction_theta_max 0.899
_diffrn_measurement_device_type 'Bruker APEX-II CCD'
_diffrn_measurement_method '\f and \w scans'
_diffrn_radiation_monochromator graphite
_diffrn_radiation_probe x-ray
_diffrn_radiation_type MoK\a
_diffrn_radiation_wavelength 0.71073
_diffrn_reflns_av_R_equivalents 0.0179
_diffrn_reflns_av_sigmaI/netI 0.0384
_diffrn_reflns_limit_h_max 11
_diffrn_reflns_limit_h_min -11
_diffrn_reflns_limit_k_max 11
_diffrn_reflns_limit_k_min -11
_diffrn_reflns_limit_l_max 12
_diffrn_reflns_limit_l_min -9
_diffrn_reflns_number 4029
_diffrn_reflns_theta_full 24.99
_diffrn_reflns_theta_max 24.99
_diffrn_reflns_theta_min 2.18
_diffrn_source 'fine-focus sealed tube'
_diffrn_standards_number 0
_exptl_absorpt_coefficient_mu 1.741
_exptl_absorpt_correction_T_max 0.8451
_exptl_absorpt_correction_T_min 0.7221
_exptl_absorpt_correction_type multi-scan
_exptl_absorpt_process_details SADABS
_exptl_crystal_colour colorless
_exptl_crystal_density_diffrn 1.562
_exptl_crystal_density_meas 0
_exptl_crystal_density_method 'not measured'
_exptl_crystal_description chunk
_exptl_crystal_F_000 386
_exptl_crystal_size_max 0.20
_exptl_crystal_size_mid 0.12
_exptl_crystal_size_min 0.10
_refine_diff_density_max 1.048
_refine_diff_density_min -0.427
_refine_diff_density_rms 0.080
_refine_ls_abs_structure_details 'Flack H D (1983), Acta Cryst. A39, 876-881'
_refine_ls_abs_structure_Flack 0.033(15)
_refine_ls_extinction_method none
_refine_ls_goodness_of_fit_ref 1.075
_refine_ls_hydrogen_treatment constr
_refine_ls_matrix_type full
_refine_ls_number_parameters 399
_refine_ls_number_reflns 3800
_refine_ls_number_restraints 3
_refine_ls_restrained_S_all 1.074
_refine_ls_R_factor_all 0.0311
_refine_ls_R_factor_gt 0.0296
_refine_ls_shift/su_max 0.001
_refine_ls_shift/su_mean 0.000
_refine_ls_structure_factor_coef Fsqd
_refine_ls_weighting_details 'calc w=1/[\s^2^(Fo^2^)+(0.0441P)^2^+0.4756P] where P=(Fo^2^+2Fc^2^)/3'
_refine_ls_weighting_scheme calc
_refine_ls_wR_factor_gt 0.0750
_refine_ls_wR_factor_ref 0.0763
_reflns_number_gt 3686
_reflns_number_total 3800
_reflns_threshold_expression >2sigma(I)
_cod_data_source_file ja100354j_si_002.cif
_cod_data_source_block amg1407t
_cod_database_code 4102095

loop_
_symmetry_equiv_pos_as_xyz
'x, y, z'

loop_
_atom_site_label
_atom_site_type_symbol
_atom_site_fract_x
_atom_site_fract_y
_atom_site_fract_z
_atom_site_U_iso_or_equiv
_atom_site_adp_type
_atom_site_occupancy
_atom_site_symmetry_multiplicity
_atom_site_calc_flag
_atom_site_refinement_flags
_atom_site_disorder_assembly
_atom_site_disorder_group
Cu1 Cu 0.35745(7) 0.38235(6) 0.89005(6) 0.01871(16) Uani 1 1 d . . .
I1 I 0.22291(3) 0.10064(3) 0.88751(3) 0.03860(14) Uani 1 1 d . . .
P1 P 0.26670(15) 0.39842(15) 0.68250(14) 0.0185(3) Uani 1 1 d . . .
P2 P 0.47849(15) 0.60718(15) 1.09575(14) 0.0174(3) Uani 1 1 d . . .
O1 O 0.1839(4) 0.5430(4) 0.8989(4) 0.0206(8) Uani 1 1 d . . .
C1 C 0.0387(6) 0.4322(6) 0.7751(6) 0.0202(11) Uani 1 1 d . . .
C2 C 0.0572(6) 0.3575(6) 0.6569(5) 0.0189(11) Uani 1 1 d . . .
C3 C -0.0866(6) 0.2470(6) 0.5303(6) 0.0225(11) Uani 1 1 d . . .
H3 H -0.0794 0.1919 0.4469 0.027 Uiso 1 1 calc R . .
C4 C -0.2403(6) 0.2184(6) 0.5273(6) 0.0270(13) Uani 1 1 d . . .
H4 H -0.3381 0.1437 0.4409 0.032 Uiso 1 1 calc R . .
C5 C -0.2535(7) 0.2966(7) 0.6475(6) 0.0246(13) Uani 1 1 d . . .
H5 H -0.3603 0.2741 0.6427 0.030 Uiso 1 1 calc R . .
C6 C -0.1131(6) 0.4075(6) 0.7754(6) 0.0198(11) Uani 1 1 d . . .
C7 C -0.1126(6) 0.5100(7) 0.9102(6) 0.0223(11) Uani 1 1 d . . .
C8 C 0.0220(6) 0.5388(6) 1.0403(6) 0.0192(12) Uani 1 1 d . . .
C9 C 0.0167(7) 0.5597(6) 1.1728(6) 0.0247(12) Uani 1 1 d . . .
H9 H -0.0805 0.5480 1.1855 0.030 Uiso 1 1 calc R . .
C10 C 0.1512(7) 0.5976(6) 1.2881(6) 0.0263(12) Uani 1 1 d . . .
H10 H 0.1448 0.6114 1.3784 0.032 Uiso 1 1 calc R . .
C11 C 0.2949(6) 0.6155(6) 1.2725(6) 0.0236(12) Uani 1 1 d . . .
H11 H 0.3864 0.6418 1.3519 0.028 Uiso 1 1 calc R . .
C12 C 0.3043(6) 0.5945(6) 1.1384(5) 0.0189(11) Uani 1 1 d . . .
C13 C 0.1666(6) 0.5569(6) 1.0269(6) 0.0183(11) Uani 1 1 d . . .
C14 C -0.2846(7) 0.4305(8) 0.9161(7) 0.0357(15) Uani 1 1 d . . .
H14A H -0.3659 0.4200 0.8338 0.054 Uiso 1 1 calc R . .
H14B H -0.2780 0.4996 1.0048 0.054 Uiso 1 1 calc R . .
H14C H -0.3205 0.3209 0.9134 0.054 Uiso 1 1 calc R . .
C15 C -0.0562(7) 0.6829(7) 0.9086(7) 0.0303(14) Uani 1 1 d . . .
H15A H 0.0530 0.7316 0.9022 0.045 Uiso 1 1 calc R . .
H15B H -0.0470 0.7556 0.9967 0.045 Uiso 1 1 calc R . .
H15C H -0.1394 0.6695 0.8259 0.045 Uiso 1 1 calc R . .
C16 C 0.3782(7) 0.5949(6) 0.6735(6) 0.0217(12) Uani 1 1 d . . .
C17 C 0.3355(8) 0.7124(7) 0.7016(6) 0.0327(14) Uani 1 1 d . . .
H17 H 0.2374 0.6859 0.7191 0.039 Uiso 1 1 calc R . .
C18 C 0.4329(9) 0.8631(8) 0.7041(8) 0.0407(16) Uani 1 1 d . . .
H18 H 0.4013 0.9403 0.7225 0.049 Uiso 1 1 calc R . .
C19 C 0.5788(9) 0.9062(8) 0.6800(8) 0.0449(18) Uani 1 1 d . . .
H19 H 0.6460 1.0121 0.6822 0.054 Uiso 1 1 calc R . .
C20 C 0.6253(8) 0.7935(8) 0.6528(7) 0.0389(15) Uani 1 1 d . . .
H20 H 0.7243 0.8218 0.6364 0.047 Uiso 1 1 calc R . .
C21 C 0.5262(7) 0.6404(7) 0.6497(7) 0.0324(14) Uani 1 1 d . . .
H21 H 0.5583 0.5636 0.6310 0.039 Uiso 1 1 calc R . .
C22 C 0.2444(6) 0.2553(6) 0.5194(6) 0.0219(12) Uani 1 1 d . . .
C23 C 0.2049(7) 0.2665(8) 0.3892(6) 0.0334(14) Uani 1 1 d . . .
H23 H 0.1792 0.3451 0.3808 0.040 Uiso 1 1 calc R . .
C24 C 0.2029(8) 0.1653(9) 0.2736(7) 0.0439(17) Uani 1 1 d . . .
H24 H 0.1750 0.1740 0.1853 0.053 Uiso 1 1 calc R . .
C25 C 0.2400(8) 0.0528(9) 0.2824(7) 0.047(2) Uani 1 1 d . . .
H25 H 0.2394 -0.0160 0.2011 0.056 Uiso 1 1 calc R . .
C26 C 0.2787(7) 0.0386(7) 0.4101(8) 0.0412(19) Uani 1 1 d . . .
H26 H 0.3040 -0.0407 0.4170 0.049 Uiso 1 1 calc R . .
C27 C 0.2806(6) 0.1408(7) 0.5286(6) 0.0281(13) Uani 1 1 d . . .
H27 H 0.3073 0.1311 0.6166 0.034 Uiso 1 1 calc R . .
C28 C 0.6228(6) 0.6270(6) 1.2538(6) 0.0220(12) Uani 1 1 d . . .
C29 C 0.7759(7) 0.7720(8) 1.3466(7) 0.0354(15) Uani 1 1 d . . .
H29 H 0.8076 0.8703 1.3334 0.043 Uiso 1 1 calc R . .
C30 C 0.8839(9) 0.7727(11) 1.4604(8) 0.052(2) Uani 1 1 d . . .
H30 H 0.9871 0.8730 1.5256 0.063 Uiso 1 1 calc R . .
C31 C 0.8440(9) 0.6349(10) 1.4784(7) 0.0449(19) Uani 1 1 d . . .
H31 H 0.9207 0.6366 1.5534 0.054 Uiso 1 1 calc R . .
C32 C 0.6893(10) 0.4881(9) 1.3871(7) 0.0506(19) Uani 1 1 d . . .
H32 H 0.6572 0.3910 1.4027 0.061 Uiso 1 1 calc R . .
C33 C 0.5843(8) 0.4862(8) 1.2740(7) 0.0379(16) Uani 1 1 d . . .
H33 H 0.4825 0.3848 1.2081 0.046 Uiso 1 1 calc R . .
C34 C 0.5828(7) 0.8070(6) 1.0903(6) 0.0238(12) Uani 1 1 d . . .
C35 C 0.7014(7) 0.8427(8) 1.0329(7) 0.0362(15) Uani 1 1 d . . .
H35 H 0.7235 0.7613 0.9960 0.043 Uiso 1 1 calc R . .
C36 C 0.7878(8) 0.9915(8) 1.0278(8) 0.0458(18) Uani 1 1 d . . .
H36 H 0.8701 1.0136 0.9890 0.055 Uiso 1 1 calc R . .
C37 C 0.7548(10) 1.1104(9) 1.0795(8) 0.050(2) Uani 1 1 d . . .
H37 H 0.8158 1.2154 1.0785 0.060 Uiso 1 1 calc R . .
C38 C 0.6330(10) 1.0740(8) 1.1323(8) 0.052(2) Uani 1 1 d . . .
H38 H 0.6066 1.1532 1.1638 0.062 Uiso 1 1 calc R . .
C39 C 0.5498(8) 0.9284(7) 1.1403(7) 0.0379(16) Uani 1 1 d . . .
H39 H 0.4685 0.9077 1.1801 0.046 Uiso 1 1 calc R . .

loop_
_atom_site_aniso_label
_atom_site_aniso_U_11
_atom_site_aniso_U_22
_atom_site_aniso_U_33
_atom_site_aniso_U_23
_atom_site_aniso_U_13
_atom_site_aniso_U_12
Cu1 0.0201(3) 0.0202(3) 0.0177(4) 0.0076(3) 0.0076(2) 0.0126(2)
I1 0.0551(3) 0.02363(19) 0.0313(2) 0.01386(15) 0.02071(19) 0.01484(17)
P1 0.0209(6) 0.0198(6) 0.0181(7) 0.0083(5) 0.0089(5) 0.0128(5)
P2 0.0174(6) 0.0194(6) 0.0158(7) 0.0066(5) 0.0058(5) 0.0112(5)
O1 0.0175(16) 0.0246(18) 0.0160(19) 0.0044(14) 0.0035(14) 0.0126(14)
C1 0.018(2) 0.015(2) 0.023(3) 0.0094(19) 0.005(2) 0.0066(19)
C2 0.019(2) 0.019(2) 0.020(3) 0.0098(19) 0.006(2) 0.011(2)
C3 0.027(3) 0.018(2) 0.020(3) 0.008(2) 0.007(2) 0.012(2)
C4 0.024(3) 0.023(3) 0.021(3) 0.010(2) 0.001(2) 0.008(2)
C5 0.022(3) 0.022(3) 0.027(3) 0.013(2) 0.005(2) 0.011(2)
C6 0.021(3) 0.018(3) 0.022(3) 0.010(2) 0.005(2) 0.012(2)
C7 0.019(2) 0.030(3) 0.022(3) 0.012(2) 0.009(2) 0.016(2)
C8 0.021(3) 0.019(3) 0.022(3) 0.009(2) 0.010(2) 0.013(2)
C9 0.026(3) 0.023(3) 0.026(3) 0.008(2) 0.012(2) 0.014(2)
C10 0.037(3) 0.028(3) 0.022(3) 0.012(2) 0.017(2) 0.021(2)
C11 0.027(3) 0.018(2) 0.023(3) 0.009(2) 0.009(2) 0.010(2)
C12 0.022(2) 0.019(2) 0.020(3) 0.0072(19) 0.010(2) 0.015(2)
C13 0.020(2) 0.015(2) 0.021(3) 0.007(2) 0.009(2) 0.010(2)
C14 0.017(3) 0.046(3) 0.046(4) 0.020(3) 0.012(3) 0.019(2)
C15 0.027(3) 0.026(3) 0.036(4) 0.010(2) 0.010(2) 0.016(2)
C16 0.026(3) 0.023(3) 0.017(3) 0.009(2) 0.010(2) 0.013(2)
C17 0.043(3) 0.027(3) 0.033(4) 0.013(2) 0.018(3) 0.021(3)
C18 0.059(4) 0.031(3) 0.043(4) 0.019(3) 0.022(3) 0.030(3)
C19 0.055(4) 0.033(4) 0.035(4) 0.018(3) 0.019(4) 0.013(3)
C20 0.034(3) 0.037(3) 0.037(4) 0.021(3) 0.021(3) 0.008(3)
C21 0.029(3) 0.035(3) 0.031(3) 0.014(3) 0.017(3) 0.014(2)
C22 0.021(2) 0.022(3) 0.018(3) 0.004(2) 0.008(2) 0.010(2)
C23 0.038(3) 0.041(3) 0.020(3) 0.012(2) 0.013(3) 0.022(3)
C24 0.036(3) 0.057(4) 0.026(4) 0.011(3) 0.014(3) 0.019(3)
C25 0.029(3) 0.056(4) 0.024(4) -0.013(3) 0.007(3) 0.018(3)
C26 0.032(3) 0.021(3) 0.055(5) -0.001(3) 0.016(3) 0.013(2)
C27 0.022(3) 0.029(3) 0.027(3) 0.007(2) 0.010(2) 0.011(2)
C28 0.020(3) 0.026(3) 0.022(3) 0.008(2) 0.010(2) 0.015(2)
C29 0.025(3) 0.036(4) 0.022(3) 0.010(2) -0.001(2) 0.006(3)
C30 0.023(3) 0.073(6) 0.034(5) 0.021(4) -0.001(3) 0.014(4)
C31 0.042(4) 0.081(6) 0.025(4) 0.024(3) 0.012(3) 0.042(4)
C32 0.081(5) 0.058(4) 0.036(4) 0.026(3) 0.021(4) 0.053(4)
C33 0.051(4) 0.038(4) 0.022(4) 0.010(3) 0.004(3) 0.029(3)
C34 0.027(3) 0.018(3) 0.019(3) 0.007(2) 0.003(2) 0.011(2)
C35 0.033(3) 0.038(3) 0.042(4) 0.020(3) 0.017(3) 0.020(3)
C36 0.034(3) 0.046(4) 0.048(5) 0.029(3) 0.010(3) 0.013(3)
C37 0.054(5) 0.029(4) 0.034(4) 0.011(3) 0.003(4) 0.008(3)
C38 0.076(5) 0.035(4) 0.051(5) 0.019(3) 0.022(4) 0.036(4)
C39 0.054(4) 0.022(3) 0.035(4) 0.008(2) 0.016(3) 0.021(3)

loop_
_atom_type_symbol
_atom_type_description
_atom_type_scat_dispersion_real
_atom_type_scat_dispersion_imag
_atom_type_scat_source
C C 0.0033 0.0016 'International Tables Vol C Tables 4.2.6.8 and 6.1.1.4'
H H 0.0000 0.0000 'International Tables Vol C Tables 4.2.6.8 and 6.1.1.4'
O O 0.0106 0.0060 'International Tables Vol C Tables 4.2.6.8 and 6.1.1.4'
P P 0.1023 0.0942 'International Tables Vol C Tables 4.2.6.8 and 6.1.1.4'
Cu Cu 0.3201 1.2651 'International Tables Vol C Tables 4.2.6.8 and 6.1.1.4'
I I -0.4742 1.8119 'International Tables Vol C Tables 4.2.6.8 and 6.1.1.4'

loop_
_geom_angle_atom_site_label_1
_geom_angle_atom_site_label_2
_geom_angle_atom_site_label_3
_geom_angle
_geom_angle_site_symmetry_1
_geom_angle_site_symmetry_3
_geom_angle_publ_flag
P1 Cu1 P2 118.41(6) . . ?
P1 Cu1 I1 116.92(4) . . ?
P2 Cu1 I1 120.25(5) . . ?
C16 P1 C22 102.6(3) . . ?
C16 P1 C2 104.3(2) . . ?
C22 P1 C2 107.2(2) . . ?
C16 P1 Cu1 118.34(18) . . ?
C22 P1 Cu1 118.74(18) . . ?
C2 P1 Cu1 104.41(18) . . ?
C34 P2 C28 105.4(2) . . ?
C34 P2 C12 103.4(2) . . ?
C28 P2 C12 105.8(3) . . ?
C34 P2 Cu1 117.5(2) . . ?
C28 P2 Cu1 118.41(17) . . ?
C12 P2 Cu1 104.69(16) . . ?
C13 O1 C1 116.5(4) . . ?
C2 C1 O1 116.5(4) . . ?
C2 C1 C6 124.3(5) . . ?
O1 C1 C6 119.2(5) . . ?
C1 C2 C3 117.7(5) . . ?
C1 C2 P1 117.2(4) . . ?
C3 C2 P1 124.9(4) . . ?
C4 C3 C2 119.4(5) . . ?
C4 C3 H3 120.3 . . ?
C2 C3 H3 120.3 . . ?
C5 C4 C3 121.1(5) . . ?
C5 C4 H4 119.4 . . ?
C3 C4 H4 119.4 . . ?
C4 C5 C6 121.1(5) . . ?
C4 C5 H5 119.5 . . ?
C6 C5 H5 119.5 . . ?
C5 C6 C1 116.3(5) . . ?
C5 C6 C7 124.9(5) . . ?
C1 C6 C7 118.6(4) . . ?
C6 C7 C14 112.3(4) . . ?
C6 C7 C8 108.6(4) . . ?
C14 C7 C8 112.0(5) . . ?
C6 C7 C15 106.6(5) . . ?
C14 C7 C15 110.1(4) . . ?
C8 C7 C15 106.9(4) . . ?
C9 C8 C13 117.4(5) . . ?
C9 C8 C7 125.2(5) . . ?
C13 C8 C7 117.2(5) . . ?
C8 C9 C10 121.1(5) . . ?
C8 C9 H9 119.5 . . ?
C10 C9 H9 119.5 . . ?
C11 C10 C9 120.7(6) . . ?
C11 C10 H10 119.7 . . ?
C9 C10 H10 119.7 . . ?
C10 C11 C12 119.7(5) . . ?
C10 C11 H11 120.1 . . ?
C12 C11 H11 120.1 . . ?
C13 C12 C11 117.3(5) . . ?
C13 C12 P2 116.5(4) . . ?
C11 C12 P2 126.2(4) . . ?
O1 C13 C8 120.9(4) . . ?
O1 C13 C12 115.2(4) . . ?
C8 C13 C12 123.9(5) . . ?
C7 C14 H14A 109.5 . . ?
C7 C14 H14B 109.5 . . ?
H14A C14 H14B 109.5 . . ?
C7 C14 H14C 109.5 . . ?
H14A C14 H14C 109.5 . . ?
H14B C14 H14C 109.5 . . ?
C7 C15 H15A 109.5 . . ?
C7 C15 H15B 109.5 . . ?
H15A C15 H15B 109.5 . . ?
C7 C15 H15C 109.5 . . ?
H15A C15 H15C 109.5 . . ?
H15B C15 H15C 109.5 . . ?
C17 C16 C21 117.5(6) . . ?
C17 C16 P1 124.0(5) . . ?
C21 C16 P1 118.2(4) . . ?
C18 C17 C16 120.9(6) . . ?
C18 C17 H17 119.6 . . ?
C16 C17 H17 119.6 . . ?
C17 C18 C19 120.9(6) . . ?
C17 C18 H18 119.5 . . ?
C19 C18 H18 119.5 . . ?
C20 C19 C18 119.7(6) . . ?
C20 C19 H19 120.2 . . ?
C18 C19 H19 120.2 . . ?
C21 C20 C19 119.4(6) . . ?
C21 C20 H20 120.3 . . ?
C19 C20 H20 120.3 . . ?
C20 C21 C16 121.6(6) . . ?
C20 C21 H21 119.2 . . ?
C16 C21 H21 119.2 . . ?
C27 C22 C23 118.6(5) . . ?
C27 C22 P1 118.5(4) . . ?
C23 C22 P1 122.7(4) . . ?
C24 C23 C22 120.4(6) . . ?
C24 C23 H23 119.8 . . ?
C22 C23 H23 119.8 . . ?
C25 C24 C23 121.2(7) . . ?
C25 C24 H24 119.4 . . ?
C23 C24 H24 119.4 . . ?
C24 C25 C26 119.5(6) . . ?
C24 C25 H25 120.2 . . ?
C26 C25 H25 120.2 . . ?
C25 C26 C27 119.7(6) . . ?
C25 C26 H26 120.1 . . ?
C27 C26 H26 120.1 . . ?
C22 C27 C26 120.5(6) . . ?
C22 C27 H27 119.8 . . ?
C26 C27 H27 119.8 . . ?
C33 C28 C29 118.2(5) . . ?
C33 C28 P2 117.7(4) . . ?
C29 C28 P2 123.7(5) . . ?
C28 C29 C30 119.7(7) . . ?
C28 C29 H29 120.2 . . ?
C30 C29 H29 120.2 . . ?
C31 C30 C29 121.1(7) . . ?
C31 C30 H30 119.4 . . ?
C29 C30 H30 119.4 . . ?
C30 C31 C32 120.0(6) . . ?
C30 C31 H31 120.0 . . ?
C32 C31 H31 120.0 . . ?
C33 C32 C31 119.0(7) . . ?
C33 C32 H32 120.5 . . ?
C31 C32 H32 120.5 . . ?
C32 C33 C28 121.8(6) . . ?
C32 C33 H33 119.1 . . ?
C28 C33 H33 119.1 . . ?
C35 C34 C39 117.6(6) . . ?
C35 C34 P2 118.3(4) . . ?
C39 C34 P2 124.1(5) . . ?
C36 C35 C34 121.8(6) . . ?
C36 C35 H35 119.1 . . ?
C34 C35 H35 119.1 . . ?
C35 C36 C37 119.6(8) . . ?
C35 C36 H36 120.2 . . ?
C37 C36 H36 120.2 . . ?
C38 C37 C36 119.0(7) . . ?
C38 C37 H37 120.5 . . ?
C36 C37 H37 120.5 . . ?
C39 C38 C37 121.5(7) . . ?
C39 C38 H38 119.2 . . ?
C37 C38 H38 119.2 . . ?
C38 C39 C34 120.4(7) . . ?
C38 C39 H39 119.8 . . ?
C34 C39 H39 119.8 . . ?

loop_
_geom_bond_atom_site_label_1
_geom_bond_atom_site_label_2
_geom_bond_distance
_geom_bond_site_symmetry_2
_geom_bond_publ_flag
Cu1 P1 2.2487(16) . ?
Cu1 P2 2.2513(14) . ?
Cu1 I1 2.5040(10) . ?
P1 C16 1.807(6) . ?
P1 C22 1.830(5) . ?
P1 C2 1.836(5) . ?
P2 C34 1.812(6) . ?
P2 C28 1.822(5) . ?
P2 C12 1.820(5) . ?
O1 C13 1.382(7) . ?
O1 C1 1.386(6) . ?
C1 C2 1.379(8) . ?
C1 C6 1.392(7) . ?
C2 C3 1.396(7) . ?
C3 C4 1.388(8) . ?
C3 H3 0.9500 . ?
C4 C5 1.379(9) . ?
C4 H4 0.9500 . ?
C5 C6 1.390(7) . ?
C5 H5 0.9500 . ?
C6 C7 1.525(8) . ?
C7 C14 1.525(8) . ?
C7 C8 1.526(7) . ?
C7 C15 1.569(8) . ?
C8 C9 1.379(9) . ?
C8 C13 1.388(7) . ?
C9 C10 1.391(8) . ?
C9 H9 0.9500 . ?
C10 C11 1.389(8) . ?
C10 H10 0.9500 . ?
C11 C12 1.411(8) . ?
C11 H11 0.9500 . ?
C12 C13 1.389(7) . ?
C14 H14A 0.9800 . ?
C14 H14B 0.9800 . ?
C14 H14C 0.9800 . ?
C15 H15A 0.9800 . ?
C15 H15B 0.9800 . ?
C15 H15C 0.9800 . ?
C16 C17 1.407(8) . ?
C16 C21 1.413(8) . ?
C17 C18 1.360(10) . ?
C17 H17 0.9500 . ?
C18 C19 1.398(11) . ?
C18 H18 0.9500 . ?
C19 C20 1.390(11) . ?
C19 H19 0.9500 . ?
C20 C21 1.379(9) . ?
C20 H20 0.9500 . ?
C21 H21 0.9500 . ?
C22 C27 1.368(8) . ?
C22 C23 1.391(9) . ?
C23 C24 1.362(9) . ?
C23 H23 0.9500 . ?
C24 C25 1.353(11) . ?
C24 H24 0.9500 . ?
C25 C26 1.380(11) . ?
C25 H25 0.9500 . ?
C26 C27 1.390(9) . ?
C26 H26 0.9500 . ?
C27 H27 0.9500 . ?
C28 C33 1.376(9) . ?
C28 C29 1.386(8) . ?
C29 C30 1.405(10) . ?
C29 H29 0.9500 . ?
C30 C31 1.333(12) . ?
C30 H30 0.9500 . ?
C31 C32 1.397(11) . ?
C31 H31 0.9500 . ?
C32 C33 1.377(9) . ?
C32 H32 0.9500 . ?
C33 H33 0.9500 . ?
C34 C35 1.378(9) . ?
C34 C39 1.405(8) . ?
C35 C36 1.363(10) . ?
C35 H35 0.9500 . ?
C36 C37 1.387(11) . ?
C36 H36 0.9500 . ?
C37 C38 1.372(12) . ?
C37 H37 0.9500 . ?
C38 C39 1.346(11) . ?
C38 H38 0.9500 . ?
C39 H39 0.9500 . ?

loop_
_geom_torsion_atom_site_label_1
_geom_torsion_atom_site_label_2
_geom_torsion_atom_site_label_3
_geom_torsion_atom_site_label_4
_geom_torsion
_geom_torsion_site_symmetry_1
_geom_torsion_site_symmetry_2
_geom_torsion_site_symmetry_3
_geom_torsion_site_symmetry_4
_geom_torsion_publ_flag
P2 Cu1 P1 C16 31.3(2) . . . . ?
I1 Cu1 P1 C16 -172.2(2) . . . . ?
P2 Cu1 P1 C22 156.7(2) . . . . ?
I1 Cu1 P1 C22 -46.8(2) . . . . ?
P2 Cu1 P1 C2 -84.01(17) . . . . ?
I1 Cu1 P1 C2 72.50(17) . . . . ?
P1 Cu1 P2 C34 -27.5(2) . . . . ?
I1 Cu1 P2 C34 176.8(2) . . . . ?
P1 Cu1 P2 C28 -156.0(2) . . . . ?
I1 Cu1 P2 C28 48.3(2) . . . . ?
P1 Cu1 P2 C12 86.45(19) . . . . ?
I1 Cu1 P2 C12 -69.25(18) . . . . ?
C13 O1 C1 C2 -149.5(4) . . . . ?
C13 O1 C1 C6 32.8(6) . . . . ?
O1 C1 C2 C3 -179.2(5) . . . . ?
C6 C1 C2 C3 -1.6(8) . . . . ?
O1 C1 C2 P1 5.7(6) . . . . ?
C6 C1 C2 P1 -176.7(4) . . . . ?
C16 P1 C2 C1 -82.1(4) . . . . ?
C22 P1 C2 C1 169.6(4) . . . . ?
Cu1 P1 C2 C1 42.8(4) . . . . ?
C16 P1 C2 C3 103.2(5) . . . . ?
C22 P1 C2 C3 -5.1(6) . . . . ?
Cu1 P1 C2 C3 -131.9(4) . . . . ?
C1 C2 C3 C4 0.9(8) . . . . ?
P1 C2 C3 C4 175.6(4) . . . . ?
C2 C3 C4 C5 -0.4(8) . . . . ?
C3 C4 C5 C6 0.5(9) . . . . ?
C4 C5 C6 C1 -1.0(8) . . . . ?
C4 C5 C6 C7 174.9(5) . . . . ?
C2 C1 C6 C5 1.6(8) . . . . ?
O1 C1 C6 C5 179.2(5) . . . . ?
C2 C1 C6 C7 -174.5(5) . . . . ?
O1 C1 C6 C7 3.0(7) . . . . ?
C5 C6 C7 C14 24.9(8) . . . . ?
C1 C6 C7 C14 -159.2(5) . . . . ?
C5 C6 C7 C8 149.3(5) . . . . ?
C1 C6 C7 C8 -34.9(7) . . . . ?
C5 C6 C7 C15 -95.8(6) . . . . ?
C1 C6 C7 C15 80.1(6) . . . . ?
C6 C7 C8 C9 -150.5(5) . . . . ?
C14 C7 C8 C9 -25.9(7) . . . . ?
C15 C7 C8 C9 94.8(6) . . . . ?
C6 C7 C8 C13 34.3(6) . . . . ?
C14 C7 C8 C13 158.8(5) . . . . ?
C15 C7 C8 C13 -80.4(6) . . . . ?
C13 C8 C9 C10 0.1(8) . . . . ?
C7 C8 C9 C10 -175.1(5) . . . . ?
C8 C9 C10 C11 0.0(8) . . . . ?
C9 C10 C11 C12 -0.2(8) . . . . ?
C10 C11 C12 C13 0.3(7) . . . . ?
C10 C11 C12 P2 -178.2(4) . . . . ?
C34 P2 C12 C13 77.6(4) . . . . ?
C28 P2 C12 C13 -171.8(4) . . . . ?
Cu1 P2 C12 C13 -46.0(4) . . . . ?
C34 P2 C12 C11 -104.0(5) . . . . ?
C28 P2 C12 C11 6.6(5) . . . . ?
Cu1 P2 C12 C11 132.5(4) . . . . ?
C1 O1 C13 C8 -33.4(6) . . . . ?
C1 O1 C13 C12 148.5(4) . . . . ?
C9 C8 C13 O1 -178.0(4) . . . . ?
C7 C8 C13 O1 -2.4(7) . . . . ?
C9 C8 C13 C12 0.0(7) . . . . ?
C7 C8 C13 C12 175.6(4) . . . . ?
C11 C12 C13 O1 177.9(4) . . . . ?
P2 C12 C13 O1 -3.5(5) . . . . ?
C11 C12 C13 C8 -0.1(7) . . . . ?
P2 C12 C13 C8 178.4(4) . . . . ?
C22 P1 C16 C17 135.0(5) . . . . ?
C2 P1 C16 C17 23.3(6) . . . . ?
Cu1 P1 C16 C17 -92.1(5) . . . . ?
C22 P1 C16 C21 -51.0(5) . . . . ?
C2 P1 C16 C21 -162.7(4) . . . . ?
Cu1 P1 C16 C21 81.9(5) . . . . ?
C21 C16 C17 C18 0.6(9) . . . . ?
P1 C16 C17 C18 174.7(5) . . . . ?
C16 C17 C18 C19 -0.5(10) . . . . ?
C17 C18 C19 C20 0.1(11) . . . . ?
C18 C19 C20 C21 0.1(10) . . . . ?
C19 C20 C21 C16 0.0(10) . . . . ?
C17 C16 C21 C20 -0.4(9) . . . . ?
P1 C16 C21 C20 -174.8(5) . . . . ?
C16 P1 C22 C27 133.9(4) . . . . ?
C2 P1 C22 C27 -116.6(4) . . . . ?
Cu1 P1 C22 C27 1.3(5) . . . . ?
C16 P1 C22 C23 -40.9(5) . . . . ?
C2 P1 C22 C23 68.6(5) . . . . ?
Cu1 P1 C22 C23 -173.6(4) . . . . ?
C27 C22 C23 C24 -0.1(9) . . . . ?
P1 C22 C23 C24 174.7(5) . . . . ?
C22 C23 C24 C25 -0.4(10) . . . . ?
C23 C24 C25 C26 0.7(10) . . . . ?
C24 C25 C26 C27 -0.5(10) . . . . ?
C23 C22 C27 C26 0.3(8) . . . . ?
P1 C22 C27 C26 -174.7(4) . . . . ?
C25 C26 C27 C22 0.0(9) . . . . ?
C34 P2 C28 C33 -171.8(5) . . . . ?
C12 P2 C28 C33 79.0(5) . . . . ?
Cu1 P2 C28 C33 -37.9(6) . . . . ?
C34 P2 C28 C29 1.7(6) . . . . ?
C12 P2 C28 C29 -107.4(5) . . . . ?
Cu1 P2 C28 C29 135.7(5) . . . . ?
C33 C28 C29 C30 -2.2(10) . . . . ?
P2 C28 C29 C30 -175.7(6) . . . . ?
C28 C29 C30 C31 2.0(12) . . . . ?
C29 C30 C31 C32 -2.8(12) . . . . ?
C30 C31 C32 C33 3.8(12) . . . . ?
C31 C32 C33 C28 -4.1(11) . . . . ?
C29 C28 C33 C32 3.3(10) . . . . ?
P2 C28 C33 C32 177.3(6) . . . . ?
C28 P2 C34 C35 81.7(5) . . . . ?
C12 P2 C34 C35 -167.4(5) . . . . ?
Cu1 P2 C34 C35 -52.7(5) . . . . ?
C28 P2 C34 C39 -98.6(5) . . . . ?
C12 P2 C34 C39 12.3(5) . . . . ?
Cu1 P2 C34 C39 127.0(5) . . . . ?
C39 C34 C35 C36 1.7(9) . . . . ?
P2 C34 C35 C36 -178.6(5) . . . . ?
C34 C35 C36 C37 -0.9(10) . . . . ?
C35 C36 C37 C38 -1.3(11) . . . . ?
C36 C37 C38 C39 2.8(11) . . . . ?
C37 C38 C39 C34 -2.0(11) . . . . ?
C35 C34 C39 C38 -0.3(9) . . . . ?
P2 C34 C39 C38 -180.0(5) . . . . ?
